data_2214047
loop_
_publ_author_name
'Yan, Ying'
'Li, Weihua'
'Hou, Baorong'

_publ_section_title
;catena-Poly[[[tetra-\m~2~-aqua-heptaaqua(\m~2~-benzene-1,3,5-tricarboxylato)-\m~3~-hydroxido-trinickel(II)sodium]-\m~4~-benzene-1,3,5-tricarboxylato]
 sesquihydrate]
;
_journal_coeditor_code BH2098
_journal_issue 7
_journal_name_full 'Acta Crystallographica Section E'
_journal_page_first m1921
_journal_page_last m1922
_journal_paper_doi 10.1107/S1600536807026359
_journal_volume 63
_journal_year 2007
_chemical_formula_iupac '[Ni3 Na (O H) (C9 H3 O6)2 (H2 O)11] , 1.5H2 O'
_chemical_formula_moiety 'C18 H29 Na Ni3 O24 , 1.5H2 O'
_chemical_formula_sum 'C18 H32 Na Ni3 O25.5'
_chemical_formula_weight 855.56
_chemical_name_systematic
;
catena-Poly[[[tetra-\m~2~-aqua-heptaaqua(\m~2~-benzene-1,3,5-tricarboxylato)-
\m~3~-hydroxido-trinickel(II)sodium]-\m~4~-benzene-1,3,5-tricarboxylato]
sesquihydrate]
;
_space_group_IT_number 61
_symmetry_cell_setting orthorhombic
_symmetry_space_group_name_Hall '-P 2ac 2ab'
_symmetry_space_group_name_H-M 'P b c a'
_atom_sites_solution_hydrogens geom
_atom_sites_solution_primary direct
_atom_sites_solution_secondary difmap
_audit_creation_method SHELXL97
_cell_angle_alpha 90.00
_cell_angle_beta 90.00
_cell_angle_gamma 90.00
_cell_formula_units_Z 8
_cell_length_a 18.842(5)
_cell_length_b 14.557(4)
_cell_length_c 21.343(6)
_cell_measurement_temperature 293(2)
_cell_measurement_theta_max 27.48
_cell_measurement_theta_min 3.15
_cell_volume 5854(3)
_computing_cell_refinement SMART
_computing_data_collection 'SMART (Siemens, 1994)'
_computing_data_reduction 'XPREP (Siemens, 1996)'
_computing_molecular_graphics 'SHELXTL (Siemens, 1996)'
_computing_publication_material SHELXTL
_computing_structure_refinement 'SHELXL97 (Sheldrick, 1997)'
_computing_structure_solution 'SHELXS97 (Sheldrick, 1997)'
_diffrn_ambient_temperature 293(2)
_diffrn_measured_fraction_theta_full 0.997
_diffrn_measured_fraction_theta_max 0.997
_diffrn_measurement_device_type 'Siemens SMART CCD area-detector'
_diffrn_measurement_method '\f and \w'
_diffrn_radiation_monochromator graphite
_diffrn_radiation_source 'fine-focus sealed tube'
_diffrn_radiation_type MoK\a
_diffrn_radiation_wavelength 0.71073
_diffrn_reflns_av_R_equivalents 0.1334
_diffrn_reflns_av_sigmaI/netI 0.2017
_diffrn_reflns_limit_h_max 17
_diffrn_reflns_limit_h_min -24
_diffrn_reflns_limit_k_max 18
_diffrn_reflns_limit_k_min -18
_diffrn_reflns_limit_l_max 27
_diffrn_reflns_limit_l_min -27
_diffrn_reflns_number 43629
_diffrn_reflns_theta_full 27.48
_diffrn_reflns_theta_max 27.48
_diffrn_reflns_theta_min 3.15
_diffrn_standards_decay_% 0
_diffrn_standards_interval_count 0
_diffrn_standards_interval_time 0
_diffrn_standards_number 0
_exptl_absorpt_coefficient_mu 2.031
_exptl_absorpt_correction_T_max 0.820
_exptl_absorpt_correction_T_min 0.712
_exptl_absorpt_correction_type multi-scan
_exptl_absorpt_process_details '(SADABS; Sheldrick, 1995)'
_exptl_crystal_colour green
_exptl_crystal_density_diffrn 1.921
_exptl_crystal_density_method 'not measured'
_exptl_crystal_description prism
_exptl_crystal_F_000 3472
_exptl_crystal_size_max 0.18
_exptl_crystal_size_mid 0.12
_exptl_crystal_size_min 0.10
_refine_diff_density_max 0.668
_refine_diff_density_min -0.637
_refine_ls_extinction_method none
_refine_ls_goodness_of_fit_ref 0.889
_refine_ls_hydrogen_treatment constr
_refine_ls_matrix_type full
_refine_ls_number_parameters 442
_refine_ls_number_reflns 6693
_refine_ls_number_restraints 0
_refine_ls_restrained_S_all 0.889
_refine_ls_R_factor_all 0.1506
_refine_ls_R_factor_gt 0.0566
_refine_ls_shift/su_max 0.003
_refine_ls_shift/su_mean 0.000
_refine_ls_structure_factor_coef Fsqd
_refine_ls_weighting_details 'calc w = 1/[\s^2^(Fo^2^)+(0.0069P)^2^] where P=(Fo^2^+2Fc^2^)/3'
_refine_ls_weighting_scheme calc
_refine_ls_wR_factor_gt 0.0846
_refine_ls_wR_factor_ref 0.1266
_reflns_number_gt 2994
_reflns_number_total 6693
_reflns_threshold_expression I>2\s(I)
_cod_data_source_file bh2098.cif
_cod_data_source_block I
_cod_database_code 2214047
_cod_database_fobs_code 2214047

loop_
_symmetry_equiv_pos_as_xyz
'x, y, z'
'-x+1/2, -y, z+1/2'
'-x, y+1/2, -z+1/2'
'x+1/2, -y+1/2, -z'
'-x, -y, -z'
'x-1/2, y, -z-1/2'
'x, -y-1/2, z-1/2'
'-x-1/2, y-1/2, z'

loop_
_atom_site_type_symbol
_atom_site_label
_atom_site_fract_x
_atom_site_fract_y
_atom_site_fract_z
_atom_site_U_iso_or_equiv
_atom_site_adp_type
_atom_site_calc_flag
_atom_site_refinement_flags
_atom_site_occupancy
Ni Ni1 0.30004(5) 0.96049(7) 0.12261(4) 0.0209(2) Uani d . 1
Ni Ni2 0.46166(5) 0.96371(7) 0.21056(4) 0.0221(2) Uani d . 1
Ni Ni3 0.43621(5) 0.85216(7) 0.09272(4) 0.0203(2) Uani d . 1
Na Na1 0.4108(2) 1.2046(2) 0.12750(16) 0.0479(10) Uani d . 1
O O1 0.4066(2) 0.9715(3) 0.1299(2) 0.0177(11) Uani d . 1
H H1A 0.4240 1.0227 0.1043 0.021 Uiso calc R 1
O O1W 0.4691(3) 0.8171(3) 0.1864(2) 0.0231(12) Uani d . 1
H H1WA 0.5168 0.7924 0.1890 0.028 Uiso calc R 1
H H1WB 0.4356 0.7785 0.2088 0.028 Uiso calc R 1
O O2W 0.5213(3) 0.9412(4) 0.2905(2) 0.0386(16) Uani d . 1
H H2WB 0.5444 0.9874 0.2987 0.046 Uiso calc R 1
H H2WA 0.4947 0.9292 0.3198 0.046 Uiso d R 1
O O3W 0.4550(3) 0.7222(3) 0.0684(2) 0.0298(13) Uani d . 1
H H3WB 0.4190 0.6916 0.0737 0.036 Uiso calc R 1
H H3WA 0.4961 0.7169 0.0563 0.036 Uiso d R 1
O O4W 0.2878(3) 1.1036(3) 0.1260(2) 0.0302(14) Uani d . 1
H H4B 0.2642 1.1176 0.1568 0.036 Uiso calc R 1
H H4A 0.2685 1.1279 0.1019 0.036 Uiso d R 1
O O5W 0.4611(3) 1.1076(3) 0.2207(2) 0.0246(13) Uani d . 1
H H5WA 0.5016 1.1258 0.2271 0.030 Uiso calc R 1
H H5WB 0.4339 1.1225 0.2579 0.030 Uiso d R 1
O O6W 0.3608(4) 1.2973(5) 0.2047(3) 0.072(2) Uani d . 1
H H6WA 0.3423 1.3423 0.1883 0.087 Uiso calc R 1
H H6WB 0.3846 1.2941 0.2368 0.087 Uiso d R 1
O O7W 0.3552(3) 1.2859(4) 0.0450(2) 0.0418(16) Uani d . 1
H H7WA 0.3798 1.2827 0.0134 0.050 Uiso calc R 1
H H7WB 0.3161 1.2630 0.0383 0.050 Uiso d R 1
O O8W 0.4635(3) 1.1087(4) 0.0522(2) 0.0359(15) Uani d . 1
H H8WB 0.4396 1.1093 0.0201 0.043 Uiso calc R 1
H H8WA 0.5037 1.1268 0.0445 0.043 Uiso d R 1
O O9W 0.5163(4) 1.2981(5) 0.1248(3) 0.087(3) Uani d . 1
H H9WA 0.5434 1.2818 0.1527 0.105 Uiso calc R 1
H H9WB 0.5359 1.2926 0.0907 0.105 Uiso d R 1
O O10W 0.9046(4) 0.5735(5) 0.3553(3) 0.081(3) Uani d . 1
H H10A 0.8738 0.5572 0.3800 0.097 Uiso calc R 1
H H10B 0.8799 0.6114 0.3355 0.097 Uiso d R 1
O O11 0.4002(3) 0.8816(4) 0.0019(2) 0.0244(13) Uani d . 1
O O11W 0.3286(3) 0.8147(3) 0.1170(2) 0.0216(12) Uani d . 1
H H11A 0.3248 0.7825 0.1567 0.026 Uiso calc R 1
H H11B 0.3040 0.7817 0.0841 0.026 Uiso calc R 1
O O12 0.3000(3) 0.9568(4) 0.0280(2) 0.0255(12) Uani d . 1
O O12W 0.1917(3) 0.9377(4) 0.1137(2) 0.0382(15) Uani d . 1
H H12B 0.1780 0.9051 0.1426 0.046 Uiso calc R 1
H H12C 0.1826 0.9074 0.0746 0.046 Uiso d R 1
O O13 0.0850(3) 0.8013(4) -0.1728(2) 0.0396(16) Uani d . 1
O O14 0.0847(3) 0.8387(4) -0.0716(2) 0.0366(15) Uani d . 1
O O15 0.3123(3) 0.7961(4) -0.2849(2) 0.0501(19) Uani d . 1
O O16 0.4126(3) 0.7897(4) -0.2299(2) 0.0346(15) Uani d . 1
O O21 0.5430(3) 0.8863(3) 0.0806(2) 0.0200(11) Uani d . 1
O O22 0.5552(3) 0.9755(3) 0.1659(2) 0.0225(12) Uani d . 1
O O23 0.8758(3) 0.8365(4) 0.0208(2) 0.0412(17) Uani d . 1
O O24 0.7754(3) 0.7999(3) -0.0298(2) 0.0241(13) Uani d . 1
O O25 0.8776(3) 0.9416(4) 0.2330(2) 0.0346(15) Uani d . 1
O O26 0.7764(3) 0.9579(4) 0.2863(2) 0.0328(14) Uani d . 1
C C11 0.3022(4) 0.8840(5) -0.0699(3) 0.0214(17) Uani d . 1
C C12 0.2288(4) 0.8807(5) -0.0723(3) 0.0202(17) Uani d . 1
H H12A 0.2027 0.9008 -0.0379 0.024 Uiso calc R 1
C C13 0.1934(4) 0.8482(5) -0.1249(3) 0.0220(17) Uani d . 1
C C14 0.2331(4) 0.8259(5) -0.1778(3) 0.0243(18) Uani d . 1
H H14A 0.2100 0.8074 -0.2142 0.029 Uiso calc R 1
C C15 0.3057(5) 0.8311(5) -0.1770(3) 0.0244(18) Uani d . 1
C C16 0.3418(4) 0.8565(5) -0.1224(3) 0.0231(17) Uani d . 1
H H16A 0.3911 0.8552 -0.1209 0.028 Uiso calc R 1
C C17 0.3378(5) 0.9104(5) -0.0088(3) 0.0238(18) Uani d . 1
C C18 0.1150(5) 0.8302(6) -0.1236(4) 0.030(2) Uani d . 1
C C19 0.3468(5) 0.8048(5) -0.2348(4) 0.032(2) Uani d . 1
C C21 0.6585(4) 0.9124(4) 0.1226(3) 0.0140(15) Uani d . 1
C C22 0.6952(4) 0.8773(5) 0.0710(3) 0.0198(17) Uani d . 1
H H22A 0.6701 0.8592 0.0356 0.024 Uiso calc R 1
C C23 0.7686(4) 0.8689(5) 0.0717(3) 0.0173(16) Uani d . 1
C C24 0.8055(4) 0.8929(4) 0.1251(3) 0.0170(16) Uani d . 1
H H24A 0.8547 0.8884 0.1255 0.020 Uiso calc R 1
C C25 0.7701(4) 0.9238(5) 0.1788(3) 0.0188(17) Uani d . 1
C C26 0.6972(4) 0.9336(5) 0.1762(3) 0.0182(16) Uani d . 1
H H26A 0.6733 0.9550 0.2114 0.022 Uiso calc R 1
C C27 0.5799(4) 0.9255(5) 0.1228(3) 0.0183(16) Uani d . 1
C C28 0.8090(5) 0.8336(5) 0.0160(3) 0.0253(19) Uani d . 1
C C29 0.8120(4) 0.9432(5) 0.2376(3) 0.0231(18) Uani d . 1
O O13W 0.5621(14) 0.9796(16) 0.4849(11) 0.071(7) Uani d P 0.25
H H13A 0.5628 0.9379 0.5108 0.086 Uiso calc PR 0.25
H H13B 0.5850 0.9712 0.4574 0.086 Uiso d PR 0.25
O O14W 0.4786(16) 0.975(2) 0.4410(12) 0.088(9) Uani d P 0.25
H H14B 0.4782 0.9293 0.4187 0.105 Uiso calc PR 0.25
H H14C 0.5106 0.9997 0.4106 0.105 Uiso d PR 0.25

loop_
_atom_site_aniso_label
_atom_site_aniso_U_11
_atom_site_aniso_U_22
_atom_site_aniso_U_33
_atom_site_aniso_U_12
_atom_site_aniso_U_13
_atom_site_aniso_U_23
Ni1 0.0187(6) 0.0275(5) 0.0165(5) 0.0014(5) 0.0001(4) -0.0005(4)
Ni2 0.0183(6) 0.0295(6) 0.0186(5) -0.0004(5) 0.0007(4) -0.0014(4)
Ni3 0.0170(5) 0.0255(5) 0.0184(5) -0.0001(5) -0.0008(4) -0.0022(4)
Na1 0.049(3) 0.055(2) 0.040(2) 0.015(2) -0.0016(19) -0.0046(18)
O1 0.015(3) 0.023(3) 0.016(2) -0.002(2) -0.005(2) 0.000(2)
O1W 0.018(3) 0.025(3) 0.026(3) -0.002(2) 0.000(2) 0.007(2)
O2W 0.040(4) 0.053(4) 0.022(3) -0.008(3) -0.006(3) 0.000(3)
O3W 0.016(3) 0.033(3) 0.041(3) -0.004(3) -0.002(3) -0.008(2)
O4W 0.038(4) 0.027(3) 0.026(3) 0.016(3) 0.001(3) -0.001(2)
O5W 0.018(3) 0.030(3) 0.026(3) -0.004(3) 0.004(2) -0.011(2)
O6W 0.100(7) 0.070(5) 0.047(4) 0.024(5) 0.022(4) 0.013(4)
O7W 0.035(4) 0.055(4) 0.035(3) 0.002(3) 0.003(3) -0.008(3)
O8W 0.027(4) 0.053(4) 0.027(3) -0.008(3) 0.003(3) 0.007(3)
O9W 0.066(6) 0.111(7) 0.085(5) -0.013(5) 0.012(5) -0.043(5)
O10W 0.092(7) 0.067(5) 0.083(6) -0.010(5) 0.021(5) -0.011(4)
O11 0.017(3) 0.041(3) 0.015(3) 0.001(3) -0.004(2) -0.003(2)
O11W 0.025(3) 0.020(3) 0.021(3) -0.002(2) -0.002(2) -0.001(2)
O12 0.027(3) 0.031(3) 0.018(3) 0.009(3) -0.003(2) -0.003(2)
O12W 0.025(4) 0.056(4) 0.034(3) -0.004(3) 0.001(3) -0.009(3)
O13 0.026(4) 0.066(4) 0.027(3) -0.011(3) -0.008(3) 0.014(3)
O14 0.021(3) 0.050(4) 0.039(3) -0.004(3) 0.003(3) -0.002(3)
O15 0.048(5) 0.081(5) 0.021(3) 0.018(4) -0.012(3) -0.014(3)
O16 0.030(4) 0.045(4) 0.029(3) 0.006(3) 0.005(3) -0.013(3)
O21 0.012(3) 0.027(3) 0.021(3) -0.003(2) 0.000(2) -0.004(2)
O22 0.017(3) 0.029(3) 0.021(3) -0.002(2) 0.006(2) -0.007(2)
O23 0.019(3) 0.068(5) 0.037(3) -0.001(3) 0.007(3) -0.024(3)
O24 0.027(3) 0.029(3) 0.017(3) 0.003(3) -0.002(2) -0.007(2)
O25 0.020(3) 0.064(4) 0.020(3) 0.000(3) -0.005(3) -0.004(3)
O26 0.023(3) 0.059(4) 0.017(3) 0.009(3) 0.002(2) -0.003(3)
C11 0.019(4) 0.027(4) 0.018(4) -0.007(4) 0.001(3) 0.005(3)
C12 0.020(5) 0.027(4) 0.014(3) 0.000(3) 0.001(3) 0.000(3)
C13 0.019(4) 0.023(4) 0.024(4) 0.005(4) 0.000(4) 0.004(3)
C14 0.025(5) 0.022(4) 0.025(4) -0.003(4) -0.010(4) 0.001(3)
C15 0.032(5) 0.026(4) 0.015(4) -0.004(4) -0.002(4) -0.004(3)
C16 0.020(5) 0.026(4) 0.023(4) 0.000(4) -0.006(3) -0.001(3)
C17 0.030(5) 0.021(4) 0.021(4) -0.007(4) 0.003(4) 0.001(3)
C18 0.024(5) 0.041(5) 0.024(4) -0.004(4) 0.002(4) 0.008(4)
C19 0.042(6) 0.026(5) 0.027(4) 0.006(4) 0.006(4) -0.003(4)
C21 0.011(4) 0.016(4) 0.015(3) 0.005(3) 0.000(3) -0.002(3)
C22 0.016(4) 0.024(4) 0.019(4) 0.003(3) -0.002(3) -0.003(3)
C23 0.012(4) 0.023(4) 0.017(3) -0.004(3) 0.000(3) 0.005(3)
C24 0.015(4) 0.020(4) 0.015(3) 0.003(3) -0.005(3) -0.004(3)
C25 0.025(5) 0.019(4) 0.012(3) 0.000(3) 0.000(3) 0.000(3)
C26 0.015(4) 0.026(4) 0.013(3) -0.004(3) 0.008(3) -0.001(3)
C27 0.017(4) 0.025(4) 0.013(3) -0.006(3) 0.004(3) 0.004(3)
C28 0.026(5) 0.031(5) 0.019(4) -0.001(4) 0.011(4) -0.001(3)
C29 0.021(5) 0.022(4) 0.027(4) 0.000(4) -0.006(4) 0.001(3)
O13W 0.127(19) 0.028(17) 0.059(16) -0.004(15) 0.020(15) 0.029(13)
O14W 0.08(3) 0.03(2) 0.16(2) -0.005(19) 0.038(18) 0.035(17)

loop_
_atom_type_symbol
_atom_type_description
_atom_type_scat_dispersion_real
_atom_type_scat_dispersion_imag
_atom_type_scat_source
C C 0.0033 0.0016 'International Tables Vol C Tables 4.2.6.8 and 6.1.1.4'
H H 0.0000 0.0000 'International Tables Vol C Tables 4.2.6.8 and 6.1.1.4'
O O 0.0106 0.0060 'International Tables Vol C Tables 4.2.6.8 and 6.1.1.4'
Ni Ni 0.3393 1.1124 'International Tables Vol C Tables 4.2.6.8 and 6.1.1.4'
Na Na 0.0362 0.0249 'International Tables Vol C Tables 4.2.6.8 and 6.1.1.4'

loop_
_geom_angle_atom_site_label_1
_geom_angle_atom_site_label_2
_geom_angle_atom_site_label_3
_geom_angle_site_symmetry_1
_geom_angle_site_symmetry_3
_geom_angle
_geom_angle_publ_flag
O26 Ni1 O12 6_556 . 166.8(2) no
O26 Ni1 O1 6_556 . 98.6(2) no
O12 Ni1 O1 . . 94.5(2) no
O26 Ni1 O12W 6_556 . 82.3(2) no
O12 Ni1 O12W . . 84.5(2) no
O1 Ni1 O12W . . 175.3(2) no
O26 Ni1 O4W 6_556 . 87.7(2) no
O12 Ni1 O4W . . 93.5(2) no
O1 Ni1 O4W . . 91.6(2) no
O12W Ni1 O4W . . 93.1(2) no
O26 Ni1 O11W 6_556 . 95.1(2) no
O12 Ni1 O11W . . 85.39(19) no
O1 Ni1 O11W . . 80.59(18) no
O12W Ni1 O11W . . 94.7(2) no
O4W Ni1 O11W . . 172.0(2) no
O22 Ni2 O1 . . 92.37(19) no
O22 Ni2 O25 . 6_556 170.2(2) no
O1 Ni2 O25 . 6_556 96.6(2) no
O22 Ni2 O2W . . 85.9(2) no
O1 Ni2 O2W . . 173.7(2) no
O25 Ni2 O2W 6_556 . 84.7(2) no
O22 Ni2 O5W . . 88.2(2) no
O1 Ni2 O5W . . 91.67(19) no
O25 Ni2 O5W 6_556 . 95.4(2) no
O2W Ni2 O5W . . 94.4(2) no
O22 Ni2 O1W . . 85.17(19) no
O1 Ni2 O1W . . 83.52(18) no
O25 Ni2 O1W 6_556 . 92.0(2) no
O2W Ni2 O1W . . 90.26(19) no
O5W Ni2 O1W . . 171.62(18) no
O1 Ni3 O3W . . 169.2(2) no
O1 Ni3 O21 . . 96.40(19) no
O3W Ni3 O21 . . 91.3(2) no
O1 Ni3 O11 . . 95.68(19) no
O3W Ni3 O11 . . 90.6(2) no
O21 Ni3 O11 . . 98.54(19) no
O1 Ni3 O1W . . 85.27(18) no
O3W Ni3 O1W . . 88.06(18) no
O21 Ni3 O1W . . 83.95(19) no
O11 Ni3 O1W . . 177.2(2) no
O1 Ni3 O11W . . 82.07(18) no
O3W Ni3 O11W . . 89.4(2) no
O21 Ni3 O11W . . 173.16(18) no
O11 Ni3 O11W . . 88.26(19) no
O1W Ni3 O11W . . 89.27(18) no
O6W Na1 O8W . . 178.1(3) no
O6W Na1 O7W . . 93.3(2) no
O8W Na1 O7W . . 88.6(2) no
O6W Na1 O9W . . 91.3(3) no
O8W Na1 O9W . . 88.3(2) no
O7W Na1 O9W . . 93.7(3) no
O6W Na1 O5W . . 85.5(2) no
O8W Na1 O5W . . 92.6(2) no
O7W Na1 O5W . . 174.8(3) no
O9W Na1 O5W . . 91.4(3) no
O6W Na1 O4W . . 88.7(2) no
O8W Na1 O4W . . 91.7(2) no
O7W Na1 O4W . . 83.4(2) no
O9W Na1 O4W . . 177.1(3) no
O5W Na1 O4W . . 91.47(19) no
Ni3 O1 Ni2 . . 98.5(2) no
Ni3 O1 Ni1 . . 100.3(2) no
Ni2 O1 Ni1 . . 125.0(2) no
Ni3 O1 H1A . . 110.4 no
Ni2 O1 H1A . . 110.4 no
Ni1 O1 H1A . . 110.4 no
Ni3 O1W Ni2 . . 88.23(17) no
Ni3 O1W H1WA . . 114.0 no
Ni2 O1W H1WA . . 114.0 no
Ni3 O1W H1WB . . 113.9 no
Ni2 O1W H1WB . . 113.9 no
H1WA O1W H1WB . . 111.1 no
Ni2 O2W H2WB . . 109.5 no
Ni2 O2W H2WA . . 109.3 no
H2WB O2W H2WA . . 109.7 no
Ni3 O3W H3WB . . 109.5 no
Ni3 O3W H3WA . . 109.8 no
H3WB O3W H3WA . . 140.7 no
Ni1 O4W Na1 . . 116.1(2) no
Ni1 O4W H4B . . 109.4 no
Na1 O4W H4B . . 108.5 no
Ni1 O4W H4A . . 121.1 no
Na1 O4W H4A . . 99.9 no
H4B O4W H4A . . 100.2 no
Ni2 O5W Na1 . . 117.4(2) no
Ni2 O5W H5WA . . 109.5 no
Na1 O5W H5WA . . 106.9 no
Ni2 O5W H5WB . . 108.0 no
Na1 O5W H5WB . . 108.0 no
H5WA O5W H5WB . . 106.5 no
Na1 O6W H6WA . . 108.9 no
Na1 O6W H6WB . . 109.6 no
H6WA O6W H6WB . . 129.8 no
Na1 O7W H7WA . . 109.4 no
Na1 O7W H7WB . . 108.9 no
H7WA O7W H7WB . . 109.9 no
Na1 O8W H8WB . . 109.5 no
Na1 O8W H8WA . . 109.7 no
H8WB O8W H8WA . . 109.6 no
Na1 O9W H9WA . . 109.5 no
Na1 O9W H9WB . . 109.8 no
H9WA O9W H9WB . . 109.7 no
H10A O10W H10B . . 97.0 no
C17 O11 Ni3 . . 122.3(5) no
Ni3 O11W Ni1 . . 89.96(17) no
Ni3 O11W H11A . . 113.7 no
Ni1 O11W H11A . . 113.7 no
Ni3 O11W H11B . . 113.6 no
Ni1 O11W H11B . . 113.6 no
H11A O11W H11B . . 110.9 no
C17 O12 Ni1 . . 129.7(5) no
Ni1 O12W H12B . . 109.4 no
Ni1 O12W H12C . . 109.2 no
H12B O12W H12C . . 109.4 no
C27 O21 Ni3 . . 123.1(4) no
C27 O22 Ni2 . . 128.3(5) no
C29 O25 Ni2 . 6_656 137.1(5) no
C29 O26 Ni1 . 6_656 133.7(5) no
C12 C11 C16 . . 119.5(7) no
C12 C11 C17 . . 118.8(7) no
C16 C11 C17 . . 121.5(7) no
C11 C12 C13 . . 121.4(7) no
C11 C12 H12A . . 119.3 no
C13 C12 H12A . . 119.3 no
C12 C13 C14 . . 118.5(7) no
C12 C13 C18 . . 121.2(7) no
C14 C13 C18 . . 120.1(7) no
C15 C14 C13 . . 120.8(7) no
C15 C14 H14A . . 119.6 no
C13 C14 H14A . . 119.6 no
C14 C15 C16 . . 120.7(7) no
C14 C15 C19 . . 119.3(7) no
C16 C15 C19 . . 119.9(8) no
C15 C16 C11 . . 118.8(7) no
C15 C16 H16A . . 120.6 no
C11 C16 H16A . . 120.6 no
O12 C17 O11 . . 126.2(7) no
O12 C17 C11 . . 115.0(7) no
O11 C17 C11 . . 118.8(7) no
O14 C18 O13 . . 124.3(8) no
O14 C18 C13 . . 116.6(7) no
O13 C18 C13 . . 118.9(7) no
O15 C19 O16 . . 124.0(8) no
O15 C19 C15 . . 117.1(8) no
O16 C19 C15 . . 118.8(7) no
C26 C21 C22 . . 118.1(7) no
C26 C21 C27 . . 119.3(6) no
C22 C21 C27 . . 122.6(6) no
C23 C22 C21 . . 121.1(7) no
C23 C22 H22A . . 119.5 no
C21 C22 H22A . . 119.5 no
C24 C23 C22 . . 119.3(7) no
C24 C23 C28 . . 119.0(7) no
C22 C23 C28 . . 121.7(6) no
C23 C24 C25 . . 121.2(7) no
C23 C24 H24A . . 119.4 no
C25 C24 H24A . . 119.4 no
C26 C25 C24 . . 118.3(6) no
C26 C25 C29 . . 122.2(6) no
C24 C25 C29 . . 119.5(7) no
C25 C26 C21 . . 122.0(6) no
C25 C26 H26A . . 119.0 no
C21 C26 H26A . . 119.0 no
O22 C27 O21 . . 124.9(7) no
O22 C27 C21 . . 116.1(6) no
O21 C27 C21 . . 118.9(6) no
O23 C28 O24 . . 125.0(7) no
O23 C28 C23 . . 115.5(7) no
O24 C28 C23 . . 119.4(7) no
O25 C29 O26 . . 127.0(7) no
O25 C29 C25 . . 116.8(7) no
O26 C29 C25 . . 116.2(7) no
O14W O13W H13A . . 108.6 no
O14W O13W H13B . . 95.1 no
H13A O13W H13B . . 114.0 no
O13W O14W H14B . . 109.5 no
O13W O14W H14C . . 78.0 no
H14B O14W H14C . . 85.1 no

loop_
_geom_bond_atom_site_label_1
_geom_bond_atom_site_label_2
_geom_bond_site_symmetry_2
_geom_bond_distance
_geom_bond_publ_flag
Ni1 O26 6_556 1.995(5) no
Ni1 O12 . 2.021(4) no
Ni1 O1 . 2.021(5) no
Ni1 O12W . 2.077(5) no
Ni1 O4W . 2.098(5) no
Ni1 O11W . 2.193(5) no
Ni2 O22 . 2.011(5) no
Ni2 O1 . 2.013(4) no
Ni2 O25 6_556 2.016(5) no
Ni2 O2W . 2.069(5) no
Ni2 O5W . 2.106(5) no
Ni2 O1W . 2.200(5) no
Ni3 O1 . 1.989(5) no
Ni3 O3W . 1.993(5) no
Ni3 O21 . 2.088(5) no
Ni3 O11 . 2.099(5) no
Ni3 O1W . 2.155(4) no
Ni3 O11W . 2.162(5) no
Na1 O6W . 2.329(7) no
Na1 O8W . 2.348(6) no
Na1 O7W . 2.367(6) no
Na1 O9W . 2.410(8) no
Na1 O5W . 2.616(6) no
Na1 O4W . 2.744(7) no
O1 H1A . 0.9800 no
O1W H1WA . 0.9700 no
O1W H1WB . 0.9700 no
O2W H2WB . 0.8200 no
O2W H2WA . 0.8201 no
O3W H3WB . 0.8200 no
O3W H3WA . 0.8201 no
O4W H4B . 0.8200 no
O4W H4A . 0.7223 no
O5W H5WA . 0.8200 no
O5W H5WB . 0.9699 no
O6W H6WA . 0.8200 no
O6W H6WB . 0.8194 no
O7W H7WA . 0.8200 no
O7W H7WB . 0.8199 no
O8W H8WB . 0.8200 no
O8W H8WA . 0.8200 no
O9W H9WA . 0.8200 no
O9W H9WB . 0.8197 no
O10W H10A . 0.8200 no
O10W H10B . 0.8363 no
O11 C17 . 1.267(9) no
O11W H11A . 0.9700 no
O11W H11B . 0.9700 no
O12 C17 . 1.257(8) no
O12W H12B . 0.8200 no
O12W H12C . 0.9595 no
O13 C18 . 1.265(9) no
O14 C18 . 1.253(8) no
O15 C19 . 1.260(9) no
O16 C19 . 1.263(10) no
O21 C27 . 1.273(8) no
O22 C27 . 1.262(8) no
O23 C28 . 1.262(9) no
O24 C28 . 1.265(8) no
O25 C29 . 1.241(9) no
O25 Ni2 6_656 2.016(5) no
O26 C29 . 1.255(8) no
O26 Ni1 6_656 1.995(5) no
C11 C12 . 1.385(10) no
C11 C16 . 1.403(10) no
C11 C17 . 1.516(10) no
C12 C13 . 1.388(9) no
C12 H12A . 0.9300 no
C13 C14 . 1.394(10) no
C13 C18 . 1.500(10) no
C14 C15 . 1.370(11) no
C14 H14A . 0.9300 no
C15 C16 . 1.401(9) no
C15 C19 . 1.505(10) no
C16 H16A . 0.9300 no
C21 C26 . 1.392(9) no
C21 C22 . 1.397(9) no
C21 C27 . 1.494(10) no
C22 C23 . 1.389(10) no
C22 H22A . 0.9300 no
C23 C24 . 1.379(9) no
C23 C28 . 1.502(9) no
C24 C25 . 1.400(9) no
C24 H24A . 0.9300 no
C25 C26 . 1.382(10) no
C25 C29 . 1.510(9) no
C26 H26A . 0.9300 no
O13W O14W . 1.83(4) no
O13W H13A . 0.8200 no
O13W H13B . 0.7389 no
O14W H14B . 0.8200 no
O14W H14C . 0.9557 no

loop_
_geom_hbond_atom_site_label_D
_geom_hbond_atom_site_label_H
_geom_hbond_atom_site_label_A
_geom_hbond_site_symmetry_A
_geom_hbond_distance_DH
_geom_hbond_distance_HA
_geom_hbond_distance_DA
_geom_hbond_angle_DHA
_geom_hbond_publ_flag
O1 H1A O8W . 0.98 1.83 2.807(7) 173.3 yes
O1W H1WA O13 4_565 0.97 1.90 2.797(8) 151.7 yes
O1W H1WB O16 7_576 0.97 1.70 2.596(7) 152.0 yes
O1W H1WB O15 7_576 0.97 2.57 3.438(8) 149.2 no
O2W H2WB O10W 8_765 0.82 1.99 2.752(9) 154.5 yes
O2W H2WA O9W 3_645 0.82 2.26 2.848(8) 129.5 no
O3W H3WB O10W 6_556 0.82 2.31 2.872(8) 126.4 no
O3W H3WA O14 4_565 0.82 1.88 2.601(8) 145.3 no
O4W H4B O15 2_575 0.82 2.28 3.049(8) 156.5 yes
O4W H4A O24 5_675 0.72 2.04 2.757(7) 173.7 yes
O5W H5WA O16 5_675 0.82 2.03 2.818(8) 160.3 yes
O5W H5WB O13 2_575 0.97 1.88 2.772(7) 151.0 yes
O6W H6WB O13 2_575 0.82 2.45 3.153(9) 145.0 no
O7W H7WA O14 8_665 0.82 2.10 2.841(8) 150.4 yes
O7W H7WB O24 5_675 0.82 1.96 2.778(8) 174.0 yes
O8W H8WB O21 5_675 0.82 2.17 2.838(7) 138.1 no
O8W H8WA O11 5_675 0.82 2.07 2.821(8) 152.5 yes
O9W H9WA O16 5_675 0.82 2.12 2.909(10) 162.0 yes
O9W H9WB O23 8_765 0.82 2.32 3.062(9) 150.0 yes
O10W H10A O12W 3_645 0.82 2.14 2.764(9) 133.2 no
O10W H10B O15 4_565 0.84 2.14 2.981(10) 177.2 yes
O11W H11A O15 7_576 0.97 1.71 2.659(7) 166.0 yes
O11W H11B O24 4_465 0.97 1.74 2.693(6) 165.1 yes
O12W H12C O7W 8_655 0.96 2.01 2.795(7) 137.9 no
O13W H13A O14 6_656 0.82 1.99 2.79(2) 167.8 yes
